data_1562686
loop_
_publ_author_name
'Fang, Shuai'
'Li, Errui'
'Zhu, Dingsheng'
'Wu, Guangcheng'
'Zhang, Qinhao'
'Lin, Chuhao'
'Huang, Feihe'
'Li, Hao'

_publ_section_title
;
 A water-soluble naphthalenediimide-containing hexacationic cage.
;
_journal_issue 49
_journal_name_full 'Chemical communications (Cambridge, England)'
_journal_page_first 6074
_journal_page_last 6077
_journal_paper_doi 10.1039/d1cc02242c
_journal_volume 57
_journal_year 2021
_chemical_formula_moiety 'I2, 6(Br), C90 H54 N12 O12'
_chemical_formula_sum 'C90 H54 Br6 I2 N12 O12'
_chemical_formula_weight 2228.71
_space_group_crystal_system monoclinic
_space_group_IT_number 14
_space_group_name_Hall '-P 2yn'
_space_group_name_H-M_alt 'P 1 21/n 1'
_atom_sites_solution_hydrogens geom
_atom_sites_solution_primary dual
_audit_creation_date 2020-12-23
_audit_creation_method
;
Olex2 1.2
(compiled 2018.05.29 svn.r3508 for OlexSys, GUI svn.r5506)
;
_audit_update_record
;
2021-04-09 deposited with the CCDC.	2021-05-18 downloaded from the CCDC.
;
_cell_angle_alpha 90
_cell_angle_beta 99.798(16)
_cell_angle_gamma 90
_cell_formula_units_Z 4
_cell_length_a 12.102(2)
_cell_length_b 23.347(6)
_cell_length_c 31.702(9)
_cell_measurement_reflns_used 1987
_cell_measurement_temperature 173(2)
_cell_measurement_theta_max 48.60
_cell_measurement_theta_min 3.29
_cell_volume 8827(4)
_computing_cell_refinement 'SAINT v8.37A (Bruker, 2015)'
_computing_data_reduction 'SAINT v8.37A (Bruker, 2015)'
_computing_molecular_graphics 'Olex2 (Dolomanov et al., 2009)'
_computing_publication_material 'Olex2 (Dolomanov et al., 2009)'
_computing_structure_refinement 'ShelXL (Sheldrick, 2015)'
_computing_structure_solution 'ShelXT (Sheldrick, 2015)'
_diffrn_ambient_temperature 172.99
_diffrn_measured_fraction_theta_full 0.984
_diffrn_measured_fraction_theta_max 0.977
_diffrn_measurement_device_type 'Bruker D8 Venture'
_diffrn_measurement_method '\f and \w scans'
_diffrn_radiation_type GaK\a
_diffrn_radiation_wavelength 1.34139
_diffrn_reflns_av_R_equivalents 0.0779
_diffrn_reflns_av_unetI/netI 0.1029
_diffrn_reflns_Laue_measured_fraction_full 0.984
_diffrn_reflns_Laue_measured_fraction_max 0.977
_diffrn_reflns_limit_h_max 14
_diffrn_reflns_limit_h_min -14
_diffrn_reflns_limit_k_max 24
_diffrn_reflns_limit_k_min -28
_diffrn_reflns_limit_l_max 38
_diffrn_reflns_limit_l_min -38
_diffrn_reflns_number 46285
_diffrn_reflns_point_group_measured_fraction_full 0.984
_diffrn_reflns_point_group_measured_fraction_max 0.977
_diffrn_reflns_theta_full 53.594
_diffrn_reflns_theta_max 55.575
_diffrn_reflns_theta_min 3.294
_diffrn_standards_number 0
_exptl_absorpt_coefficient_mu 6.225
_exptl_absorpt_correction_T_max 0.7508
_exptl_absorpt_correction_T_min 0.4537
_exptl_absorpt_correction_type multi-scan
_exptl_absorpt_process_details
'SADABS-2016/2 (Bruker,2016/2) was used for absorption correction. wR2(int) was 0.1394 before and 0.0836 after correction. The Ratio of minimum to maximum transmission is 0.6043. The \l/2 correction factor is Not present.'
_exptl_crystal_colour yellow
_exptl_crystal_colour_primary yellow
_exptl_crystal_density_diffrn 1.677
_exptl_crystal_description block
_exptl_crystal_F_000 4360
_exptl_crystal_size_max 0.05
_exptl_crystal_size_mid 0.05
_exptl_crystal_size_min 0.03
_refine_diff_density_max 3.209
_refine_diff_density_min -1.636
_refine_diff_density_rms 0.202
_refine_ls_extinction_method none
_refine_ls_goodness_of_fit_ref 1.370
_refine_ls_hydrogen_treatment constr
_refine_ls_matrix_type full
_refine_ls_number_parameters 1132
_refine_ls_number_reflns 16794
_refine_ls_number_restraints 109
_refine_ls_restrained_S_all 1.366
_refine_ls_R_factor_all 0.2163
_refine_ls_R_factor_gt 0.1368
_refine_ls_shift/su_max 0.001
_refine_ls_shift/su_mean 0.000
_refine_ls_structure_factor_coef Fsqd
_refine_ls_weighting_details 'w=1/[\s^2^(Fo^2^)+(0.0500P)^2^+80.0000P] where P=(Fo^2^+2Fc^2^)/3'
_refine_ls_weighting_scheme calc
_refine_ls_wR_factor_gt 0.3099
_refine_ls_wR_factor_ref 0.3416
_reflns_Friedel_coverage 0.000
_reflns_number_gt 7782
_reflns_number_total 16794
_reflns_threshold_expression 'I > 2\s(I)'
_cod_data_source_file d1cc02242c2.cif
_cod_data_source_block 201222fs_0m
_cod_depositor_comments 'Adding full bibliography for 1562686--1562691.cif.'
_cod_database_code 1562686
_shelx_shelxl_version_number 2016/6
_shelx_space_group_comment
;
The symmetry employed for this shelxl refinement is uniquely defined
by the following loop, which should always be used as a source of
symmetry information in preference to the above space-group names.
They are only intended as comments.
;
_shelx_estimated_absorpt_t_max 0.835
_shelx_estimated_absorpt_t_min 0.746
_olex2_refinement_description
;
1. Fixed Uiso
 At 1.2 times of:
  All C(H) groups, All C(H,H) groups
2. Rigid bond restraints
 C6, C8
 with sigma for 1-2 distances of 0.005 and sigma for 1-3 distances of 0.005
3. Uiso/Uaniso restraints and constraints
C49 \\sim C50 \\sim C51 \\sim C52 \\sim C60 \\sim C61: within 2A with sigma of
0.01 and sigma for terminal atoms of 0.02
Uanis(C70) \\sim Ueq, Uanis(C84) \\sim Ueq, Uanis(C85) \\sim Ueq, Uanis(C73)
\\sim Ueq, Uanis(O10) \\sim Ueq, Uanis(C78) \\sim Ueq, Uanis(C90) \\sim Ueq,
Uanis(C64) \\sim Ueq, Uanis(C9) \\sim Ueq, Uanis(C47) \\sim Ueq, Uanis(C27)
\\sim Ueq, Uanis(C15) \\sim Ueq: with sigma of 0.01 and sigma for terminal
atoms of 0.02
4. Others
 Fixed Sof: I1(0.5) I3(0.5) Br7(0.5) Br0A(0.25) Br2(0.5) Br1(0.5) Br4(0.5)
 Br2A(0.5) Br3A(0.25)
5.a Secondary CH2 refined with riding coordinates:
 C1(H1A,H1B), C8(H8A,H8B), C9(H9A,H9B), C34(H34A,H34B), C41(H41A,H41B),
 C42(H42A,H42B)
5.b Aromatic/amide H refined with riding coordinates:
 C3(H3), C5(H5), C7(H7), C10(H10), C11(H11), C12(H12), C14(H14), C17(H17),
 C18(H18), C23(H23), C24(H24), C30(H30), C31(H31), C32(H32), C33(H33), C36(H36),
  C38(H38), C40(H40), C43(H43), C44(H44), C45(H45), C47(H47), C56(H56),
 C57(H57), C50(H50), C51(H51), C63(H63), C64(H64), C65(H65), C66(H66), C67(H67),
  C68(H68), C69(H69), C71(H71), C74(H74), C75(H75), C80(H80), C81(H81),
 C87(H87), C88(H88), C89(H89), C90(H90)
5.c Fitted hexagon refined as free rotating group:
 C60(C49,C50,C51,C52,C61)
;
_olex2_submission_special_instructions 'No special instructions were received'

loop_
_space_group_symop_operation_xyz
'x, y, z'
'-x+1/2, y+1/2, -z+1/2'
'-x, -y, -z'
'x-1/2, -y-1/2, z-1/2'

loop_
_atom_site_label
_atom_site_type_symbol
_atom_site_fract_x
_atom_site_fract_y
_atom_site_fract_z
_atom_site_U_iso_or_equiv
_atom_site_adp_type
_atom_site_occupancy
_atom_site_site_symmetry_order
_atom_site_calc_flag
_atom_site_refinement_flags_posn
_atom_site_refinement_flags_adp
_atom_site_refinement_flags_occupancy
_atom_site_disorder_assembly
_atom_site_disorder_group
I1 I 0.14763(14) 0.70342(8) 0.16523(5) 0.0545(5) Uani 0.5 1 d . . P A 2
I0AA I 0.06717(9) 0.69903(5) 0.24081(3) 0.0742(4) Uani 1 1 d . . . . .
I3 I -0.01394(14) 0.69497(8) 0.31662(5) 0.0511(4) Uani 0.5 1 d . . P A 1
Br1A Br -0.08141(18) 0.40040(10) 0.26321(6) 0.0908(7) Uani 1 1 d . . . . .
Br5 Br 0.51783(14) 0.79840(9) 0.40528(5) 0.0784(6) Uani 1 1 d . . . . .
Br6 Br -0.38010(15) 0.79891(9) 0.07027(5) 0.0773(6) Uani 1 1 d . . . . .
Br7 Br -0.1770(6) 0.51863(19) 0.04015(13) 0.130(2) Uani 0.5 1 d . . P . .
Br0A Br 0.4648(12) 0.8972(6) 0.3300(5) 0.160(5) Uani 0.25 1 d . . P . .
Br2 Br 0.5723(5) 0.5675(3) 0.47688(16) 0.1268(19) Uani 0.5 1 d . . P . .
Br1 Br 0.3006(8) 0.5264(4) 0.4338(3) 0.213(4) Uani 0.5 1 d . . P . .
Br4 Br -0.4657(8) 0.5673(4) -0.0064(2) 0.186(3) Uani 0.5 1 d . . P . .
O1 O -0.2815(9) 0.5501(5) 0.2269(3) 0.079(3) Uani 1 1 d . . . . .
O2 O -0.0423(9) 0.5422(6) 0.3539(3) 0.082(4) Uani 1 1 d . . . . .
O3 O 0.1745(9) 0.5686(6) 0.1188(3) 0.087(4) Uani 1 1 d . . . . .
O4 O 0.4165(9) 0.5496(6) 0.2453(3) 0.087(4) Uani 1 1 d . . . . .
O5 O 0.4336(9) 0.7613(5) 0.1668(3) 0.075(3) Uani 1 1 d . . . . .
O6 O 0.2199(10) 0.9108(5) 0.1968(3) 0.074(3) Uani 1 1 d . . . . .
O7 O 0.3918(10) 0.6393(5) 0.3662(3) 0.075(3) Uani 1 1 d . . . . .
O8 O 0.1725(9) 0.7843(5) 0.3944(3) 0.074(3) Uani 1 1 d . . . . .
O9 O -0.0321(9) 0.7844(5) 0.0833(3) 0.069(3) Uani 1 1 d . . . . .
O10 O -0.2611(9) 0.6419(5) 0.1100(3) 0.070(3) Uani 1 1 d . U . . .
O11 O -0.0783(9) 0.9090(5) 0.2826(3) 0.070(3) Uani 1 1 d . . . . .
O12 O -0.2971(9) 0.7606(5) 0.3102(3) 0.071(3) Uani 1 1 d . . . . .
N1 N -0.3400(10) 0.5986(6) 0.3636(4) 0.062(3) Uani 1 1 d . . . . .
N2 N -0.1505(11) 0.8436(6) 0.4117(4) 0.065(3) Uani 1 1 d . . . . .
N3 N 0.1617(11) 0.6385(7) 0.4615(4) 0.075(4) Uani 1 1 d . . . . .
N4 N 0.4763(10) 0.6086(6) 0.1095(4) 0.069(4) Uani 1 1 d . . . . .
N5 N 0.2837(12) 0.8489(6) 0.0670(4) 0.068(4) Uani 1 1 d . . . . .
N6 N -0.0251(10) 0.6379(6) 0.0145(3) 0.067(4) Uani 1 1 d . . . . .
N7 N 0.2968(11) 0.5577(6) 0.1824(4) 0.072(4) Uani 1 1 d . . . . .
N8 N 0.3254(10) 0.8363(5) 0.1828(3) 0.054(3) Uani 1 1 d . . . . .
N9 N -0.1417(11) 0.7121(6) 0.0977(3) 0.062(3) Uani 1 1 d . . . . .
N10 N -0.1610(10) 0.5497(6) 0.2903(4) 0.066(3) Uani 1 1 d . . . . .
N11 N 0.2806(10) 0.7122(6) 0.3787(3) 0.059(3) Uani 1 1 d . . . . .
N12 N -0.1826(10) 0.8334(6) 0.2964(3) 0.059(3) Uani 1 1 d . . . . .
C1 C -0.3452(13) 0.6493(8) 0.3917(6) 0.081(5) Uani 1 1 d . . . . .
H1A H -0.393549 0.640023 0.412983 0.097 Uiso 1 1 calc R . . . .
H1B H -0.380471 0.681568 0.374027 0.097 Uiso 1 1 calc R . . . .
C2 C -0.2321(14) 0.6680(8) 0.4149(5) 0.068(4) Uani 1 1 d . . . . .
C3 C -0.1440(12) 0.6321(8) 0.4295(4) 0.061(4) Uani 1 1 d . . . . .
H3 H -0.153067 0.592061 0.424684 0.073 Uiso 1 1 calc R . . . .
C4 C -0.0442(14) 0.6520(8) 0.4509(5) 0.063(4) Uani 1 1 d . . . . .
C5 C -0.0307(14) 0.7101(8) 0.4573(5) 0.066(4) Uani 1 1 d . . . . .
H5 H 0.038684 0.724159 0.472240 0.079 Uiso 1 1 calc R . . . .
C6 C -0.1170(16) 0.7492(8) 0.4422(5) 0.072(4) Uani 1 1 d . U . . .
C7 C -0.2204(14) 0.7267(8) 0.4208(5) 0.069(4) Uani 1 1 d . . . . .
H7 H -0.281104 0.751693 0.410684 0.083 Uiso 1 1 calc R . . . .
C8 C -0.0983(17) 0.8095(8) 0.4483(4) 0.080(5) Uani 1 1 d . U . . .
H8A H -0.016579 0.816911 0.453734 0.096 Uiso 1 1 calc R . . . .
H8B H -0.128574 0.821797 0.473996 0.096 Uiso 1 1 calc R . . . .
C9 C 0.0483(15) 0.6125(8) 0.4652(5) 0.081(5) Uani 1 1 d . U . . .
H9A H 0.037127 0.577157 0.447762 0.097 Uiso 1 1 calc R . . . .
H9B H 0.047724 0.601886 0.495373 0.097 Uiso 1 1 calc R . . . .
C10 C -0.4166(13) 0.5587(8) 0.3604(5) 0.064(4) Uani 1 1 d . . . . .
H10 H -0.475003 0.562166 0.376852 0.077 Uiso 1 1 calc R . . . .
C11 C -0.4156(15) 0.5130(8) 0.3349(6) 0.075(5) Uani 1 1 d . . . . .
H11 H -0.470743 0.483935 0.334145 0.090 Uiso 1 1 calc R . . . .
C12 C -0.3316(15) 0.5088(7) 0.3093(5) 0.070(4) Uani 1 1 d . . . . .
H12 H -0.328706 0.477474 0.290419 0.084 Uiso 1 1 calc R . . . .
C13 C -0.2547(13) 0.5518(7) 0.3130(5) 0.061(4) Uani 1 1 d . . . . .
C14 C -0.2606(14) 0.5981(8) 0.3380(5) 0.070(4) Uani 1 1 d . . . . .
H14 H -0.210609 0.629406 0.337733 0.083 Uiso 1 1 calc R . . . .
C15 C -0.1870(14) 0.5497(7) 0.2451(5) 0.061(4) Uani 1 1 d . U . . .
C16 C -0.0877(12) 0.5487(7) 0.2224(5) 0.061(4) Uani 1 1 d . . . . .
C17 C -0.1059(13) 0.5510(7) 0.1794(4) 0.063(4) Uani 1 1 d . . . . .
H17 H -0.180164 0.550151 0.163759 0.075 Uiso 1 1 calc R . . . .
C18 C -0.0160(14) 0.5545(8) 0.1583(5) 0.074(5) Uani 1 1 d . . . . .
H18 H -0.029986 0.557821 0.127945 0.089 Uiso 1 1 calc R . . . .
C19 C 0.0947(14) 0.5533(8) 0.1793(4) 0.068(4) Uani 1 1 d . . . . .
C20 C 0.1874(13) 0.5611(8) 0.1571(5) 0.070(5) Uani 1 1 d . . . . .
C21 C 0.3223(15) 0.5519(8) 0.2271(5) 0.075(5) Uani 1 1 d . . . . .
C22 C 0.2228(13) 0.5465(7) 0.2496(4) 0.065(4) Uani 1 1 d . . . . .
C23 C 0.2390(15) 0.5453(8) 0.2933(5) 0.083(5) Uani 1 1 d . . . . .
H23 H 0.312926 0.544415 0.309233 0.099 Uiso 1 1 calc R . . . .
C24 C 0.1484(13) 0.5453(7) 0.3143(5) 0.070(5) Uani 1 1 d . . . . .
H24 H 0.159891 0.545550 0.344731 0.083 Uiso 1 1 calc R . . . .
C25 C -0.0507(14) 0.5452(8) 0.3155(5) 0.073(5) Uani 1 1 d . . . . .
C27 C 0.0207(12) 0.5458(6) 0.2471(4) 0.056(4) Uani 1 1 d . U . . .
C28 C 0.1131(13) 0.5481(6) 0.2247(4) 0.056(4) Uani 1 1 d . . . . .
C29 C 0.3880(14) 0.5589(8) 0.1604(5) 0.066(4) Uani 1 1 d . . . . .
C30 C 0.3977(13) 0.6097(9) 0.1358(4) 0.078(5) Uani 1 1 d . . . . .
H30 H 0.352072 0.642395 0.137766 0.093 Uiso 1 1 calc R . . . .
C31 C 0.5457(14) 0.5629(9) 0.1093(6) 0.076(5) Uani 1 1 d . . . . .
H31 H 0.598638 0.563091 0.090349 0.092 Uiso 1 1 calc R . . . .
C32 C 0.5419(15) 0.5174(8) 0.1351(6) 0.075(5) Uani 1 1 d . . . . .
H32 H 0.594964 0.487402 0.135259 0.089 Uiso 1 1 calc R . . . .
C33 C 0.4613(15) 0.5136(8) 0.1618(6) 0.083(5) Uani 1 1 d . . . . .
H33 H 0.457348 0.481538 0.179908 0.099 Uiso 1 1 calc R . . . .
C34 C 0.4822(13) 0.6595(8) 0.0812(5) 0.073(5) Uani 1 1 d . . . . .
H34A H 0.519081 0.691748 0.098314 0.087 Uiso 1 1 calc R . . . .
H34B H 0.527313 0.649889 0.058850 0.087 Uiso 1 1 calc R . . . .
C35 C 0.3670(14) 0.6765(9) 0.0607(5) 0.070(5) Uani 1 1 d . . . . .
C36 C 0.3487(13) 0.7381(9) 0.0563(4) 0.070(5) Uani 1 1 d . . . . .
H36 H 0.405419 0.764442 0.068121 0.084 Uiso 1 1 calc R . . . .
C37 C 0.2433(13) 0.7575(8) 0.0339(4) 0.063(4) Uani 1 1 d . . . . .
C38 C 0.1605(13) 0.7177(8) 0.0191(4) 0.067(5) Uani 1 1 d . . . . .
H38 H 0.089912 0.731231 0.004890 0.080 Uiso 1 1 calc R . . . .
C39 C 0.1765(12) 0.6572(8) 0.0244(4) 0.061(4) Uani 1 1 d . . . . .
C40 C 0.2789(15) 0.6364(8) 0.0439(5) 0.077(5) Uani 1 1 d . . . . .
H40 H 0.291756 0.596257 0.046262 0.092 Uiso 1 1 calc R . . . .
C41 C 0.0867(14) 0.6142(8) 0.0101(5) 0.075(5) Uani 1 1 d . . . . .
H41A H 0.087017 0.603986 -0.020219 0.090 Uiso 1 1 calc R . . . .
H41B H 0.101421 0.579010 0.027510 0.090 Uiso 1 1 calc R . . . .
C42 C 0.2225(15) 0.8163(7) 0.0294(4) 0.065(4) Uani 1 1 d . . . . .
H42A H 0.141017 0.823406 0.026753 0.078 Uiso 1 1 calc R . . . .
H42B H 0.246804 0.830130 0.002877 0.078 Uiso 1 1 calc R . . . .
C43 C 0.3472(14) 0.8932(8) 0.0607(5) 0.071(5) Uani 1 1 d . . . . .
H43 H 0.353553 0.904230 0.032395 0.085 Uiso 1 1 calc R . . . .
C44 C 0.4052(15) 0.9238(8) 0.0957(5) 0.077(5) Uani 1 1 d . . . . .
H44 H 0.448136 0.956656 0.091243 0.092 Uiso 1 1 calc R . . . .
C45 C 0.3988(13) 0.9058(8) 0.1359(5) 0.069(4) Uani 1 1 d . . . . .
H45 H 0.441429 0.924556 0.159851 0.082 Uiso 1 1 calc R . . . .
C46 C 0.3305(13) 0.8604(7) 0.1419(4) 0.060(4) Uani 1 1 d . . . . .
C47 C 0.2711(13) 0.8326(7) 0.1068(5) 0.066(4) Uani 1 1 d . U . . .
H47 H 0.221588 0.802151 0.110615 0.080 Uiso 1 1 calc R . . . .
C48 C 0.2669(14) 0.8652(8) 0.2090(4) 0.062(4) Uani 1 1 d . . . . .
C53 C 0.2290(13) 0.7646(8) 0.3698(5) 0.066(4) Uani 1 1 d . . . . .
C54 C 0.3472(13) 0.6846(8) 0.3543(4) 0.064(4) Uani 1 1 d . . . . .
C55 C 0.3623(12) 0.7130(7) 0.3140(4) 0.056(4) Uani 1 1 d . . . . .
C56 C 0.4214(13) 0.6858(7) 0.2863(4) 0.061(4) Uani 1 1 d . . . . .
H56 H 0.458229 0.650612 0.294708 0.073 Uiso 1 1 calc R . . . .
C57 C 0.4281(13) 0.7085(7) 0.2470(4) 0.064(4) Uani 1 1 d . . . . .
H57 H 0.467454 0.688566 0.228071 0.077 Uiso 1 1 calc R . . . .
C58 C 0.3774(12) 0.7604(7) 0.2350(4) 0.058(4) Uani 1 1 d . . . . .
C59 C 0.3826(13) 0.7844(7) 0.1929(4) 0.062(4) Uani 1 1 d . . . . .
C60 C 0.3193(8) 0.7900(4) 0.2639(2) 0.057(3) Uani 1 1 d . U . . .
C49 C 0.2639(8) 0.8410(4) 0.2517(2) 0.062(3) Uani 1 1 d G U . . .
C50 C 0.1982(8) 0.8668(4) 0.2782(3) 0.065(3) Uani 1 1 d G U . . .
H50 H 0.160373 0.901679 0.269882 0.078 Uiso 1 1 calc R . . . .
C51 C 0.1880(8) 0.8415(4) 0.3171(3) 0.064(3) Uani 1 1 d G U . . .
H51 H 0.143082 0.859088 0.335258 0.077 Uiso 1 1 calc R . . . .
C52 C 0.2434(8) 0.7904(4) 0.3293(2) 0.058(3) Uani 1 1 d G U . . .
C61 C 0.3091(8) 0.7647(3) 0.3027(3) 0.055(3) Uani 1 1 d G U . . .
C62 C 0.2707(14) 0.6865(7) 0.4195(4) 0.065(4) Uani 1 1 d . . . . .
C63 C 0.3594(13) 0.6888(8) 0.4537(4) 0.073(5) Uani 1 1 d . . . . .
H63 H 0.428405 0.706490 0.450785 0.088 Uiso 1 1 calc R . . . .
C64 C 0.3441(15) 0.6646(8) 0.4920(5) 0.076(5) Uani 1 1 d . U . . .
H64 H 0.402064 0.666400 0.516256 0.091 Uiso 1 1 calc R . . . .
C65 C 0.2471(13) 0.6385(8) 0.4947(5) 0.069(5) Uani 1 1 d . . . . .
H65 H 0.238460 0.619643 0.520492 0.083 Uiso 1 1 calc R . . . .
C66 C 0.1743(15) 0.6600(7) 0.4237(4) 0.069(5) Uani 1 1 d . . . . .
H66 H 0.115542 0.656717 0.399758 0.083 Uiso 1 1 calc R . . . .
C67 C -0.2132(15) 0.8866(9) 0.4175(5) 0.082(6) Uani 1 1 d . . . . .
H67 H -0.224362 0.896131 0.445579 0.098 Uiso 1 1 calc R . . . .
C68 C -0.2674(14) 0.9209(8) 0.3808(5) 0.072(5) Uani 1 1 d . . . . .
H68 H -0.309907 0.953999 0.384959 0.086 Uiso 1 1 calc R . . . .
C69 C -0.2558(14) 0.9046(7) 0.3417(5) 0.066(4) Uani 1 1 d . . . . .
H69 H -0.289498 0.925803 0.317328 0.079 Uiso 1 1 calc R . . . .
C70 C -0.1935(12) 0.8561(7) 0.3373(4) 0.059(4) Uani 1 1 d . U . . .
C71 C -0.1383(14) 0.8266(7) 0.3725(4) 0.068(4) Uani 1 1 d . . . . .
H71 H -0.092313 0.794578 0.368915 0.081 Uiso 1 1 calc R . . . .
C72 C -0.1232(13) 0.8642(8) 0.2698(5) 0.063(4) Uani 1 1 d . . . . .
C73 C -0.1182(12) 0.8393(6) 0.2279(4) 0.053(3) Uani 1 1 d . U . . .
C74 C -0.0545(12) 0.8644(6) 0.2011(4) 0.056(4) Uani 1 1 d . . . . .
H74 H -0.015277 0.898620 0.210416 0.067 Uiso 1 1 calc R . . . .
C75 C -0.0442(12) 0.8430(7) 0.1620(4) 0.059(4) Uani 1 1 d . . . . .
H75 H -0.000004 0.861859 0.144175 0.071 Uiso 1 1 calc R . . . .
C76 C -0.1017(13) 0.7916(7) 0.1488(4) 0.065(4) Uani 1 1 d . . . . .
C77 C -0.0888(12) 0.7654(7) 0.1071(4) 0.056(4) Uani 1 1 d . . . . .
C78 C -0.2169(14) 0.6855(7) 0.1221(5) 0.063(4) Uani 1 1 d . U . . .
C79 C -0.2261(11) 0.7127(6) 0.1635(4) 0.051(4) Uani 1 1 d . . . . .
C80 C -0.2856(12) 0.6856(8) 0.1895(4) 0.067(4) Uani 1 1 d . . . . .
H80 H -0.324651 0.651308 0.180168 0.080 Uiso 1 1 calc R . . . .
C81 C -0.2905(13) 0.7075(7) 0.2302(4) 0.060(4) Uani 1 1 d . . . . .
H81 H -0.328395 0.687187 0.249401 0.072 Uiso 1 1 calc R . . . .
C82 C -0.2398(13) 0.7588(7) 0.2417(4) 0.058(4) Uani 1 1 d . . . . .
C83 C -0.2477(13) 0.7835(7) 0.2855(5) 0.060(4) Uani 1 1 d . . . . .
C84 C -0.1783(11) 0.7882(6) 0.2149(4) 0.051(3) Uani 1 1 d . U . . .
C85 C -0.1709(12) 0.7642(6) 0.1751(4) 0.052(3) Uani 1 1 d . U . . .
C86 C -0.1325(13) 0.6863(8) 0.0577(4) 0.066(4) Uani 1 1 d . . . . .
C87 C -0.2245(14) 0.6888(8) 0.0248(4) 0.073(5) Uani 1 1 d . . . . .
H87 H -0.293367 0.705681 0.028842 0.087 Uiso 1 1 calc R . . . .
C88 C -0.2103(14) 0.6652(8) -0.0141(4) 0.074(5) Uani 1 1 d . . . . .
H88 H -0.270485 0.666291 -0.037609 0.088 Uiso 1 1 calc R . . . .
C89 C -0.1102(13) 0.6404(8) -0.0189(5) 0.069(5) Uani 1 1 d . . . . .
H89 H -0.101033 0.624979 -0.045862 0.083 Uiso 1 1 calc R . . . .
C90 C -0.0363(13) 0.6617(7) 0.0534(4) 0.058(4) Uani 1 1 d . U . . .
H90 H 0.024163 0.660465 0.076813 0.070 Uiso 1 1 calc R . . . .
C0AA C 0.0414(12) 0.5449(7) 0.2913(4) 0.061(4) Uani 1 1 d . . . . .
Br2A Br 0.1779(17) 0.4916(4) 0.5132(3) 0.354(11) Uani 0.5 1 d . . P . .
Br3A Br -0.3214(12) 0.8999(6) 0.1439(4) 0.152(4) Uani 0.25 1 d . . P . .

loop_
_atom_site_aniso_label
_atom_site_aniso_U_11
_atom_site_aniso_U_22
_atom_site_aniso_U_33
_atom_site_aniso_U_23
_atom_site_aniso_U_13
_atom_site_aniso_U_12
I1 0.0472(9) 0.0539(12) 0.0566(10) 0.0008(8) -0.0075(7) -0.0022(8)
I0AA 0.0592(6) 0.0747(8) 0.0808(7) -0.0014(6) -0.0107(5) 0.0003(6)
I3 0.0458(9) 0.0549(12) 0.0471(8) -0.0015(8) -0.0078(7) 0.0030(8)
Br1A 0.0962(15) 0.1001(17) 0.0667(11) 0.0079(10) -0.0130(9) -0.0131(12)
Br5 0.0587(10) 0.1151(17) 0.0611(9) -0.0055(10) 0.0090(7) 0.0004(10)
Br6 0.0607(10) 0.1115(16) 0.0589(9) 0.0036(10) 0.0078(7) -0.0023(10)
Br7 0.269(7) 0.061(3) 0.072(3) 0.014(2) 0.060(3) 0.000(4)
Br0A 0.127(10) 0.166(13) 0.182(12) -0.017(10) 0.014(8) -0.006(9)
Br2 0.150(5) 0.131(5) 0.105(3) -0.016(3) 0.038(3) -0.026(4)
Br1 0.170(8) 0.195(8) 0.272(10) -0.057(7) 0.029(7) -0.012(6)
Br4 0.178(7) 0.226(9) 0.152(6) 0.040(6) 0.022(5) 0.009(6)
O1 0.051(6) 0.119(10) 0.063(6) 0.011(6) 0.001(5) -0.006(6)
O2 0.069(7) 0.128(11) 0.048(6) 0.004(6) 0.010(5) 0.001(7)
O3 0.066(7) 0.144(12) 0.052(6) 0.000(7) 0.008(5) -0.001(7)
O4 0.051(7) 0.141(12) 0.069(7) 0.008(7) 0.007(5) 0.005(7)
O5 0.074(7) 0.088(9) 0.068(7) -0.001(6) 0.028(6) 0.011(6)
O6 0.086(8) 0.079(9) 0.057(6) -0.003(6) 0.013(5) -0.001(7)
O7 0.077(8) 0.094(10) 0.054(6) 0.002(6) 0.013(5) 0.004(7)
O8 0.070(7) 0.105(10) 0.049(5) -0.002(6) 0.016(5) 0.017(6)
O9 0.061(6) 0.096(9) 0.050(5) -0.008(5) 0.012(5) -0.021(6)
O10 0.075(7) 0.083(8) 0.052(5) -0.019(5) 0.016(5) -0.021(6)
O11 0.069(7) 0.080(9) 0.060(6) -0.008(6) 0.008(5) -0.007(6)
O12 0.067(7) 0.102(9) 0.046(5) -0.003(5) 0.018(5) -0.027(6)
N1 0.050(7) 0.070(10) 0.064(7) 0.008(7) 0.006(6) 0.003(7)
N2 0.071(9) 0.078(10) 0.045(6) -0.011(6) 0.004(6) 0.005(7)
N3 0.056(8) 0.121(13) 0.050(7) 0.002(7) 0.014(6) -0.002(8)
N4 0.050(7) 0.087(11) 0.070(8) -0.007(7) 0.012(6) 0.002(7)
N5 0.084(10) 0.074(10) 0.043(6) 0.012(6) 0.004(6) 0.000(8)
N6 0.054(7) 0.104(11) 0.043(6) -0.002(6) 0.007(5) -0.009(7)
N7 0.065(8) 0.104(12) 0.051(7) -0.007(7) 0.019(6) -0.003(8)
N8 0.055(7) 0.065(9) 0.044(6) 0.006(6) 0.011(5) -0.001(6)
N9 0.072(8) 0.076(10) 0.036(6) -0.002(6) 0.008(5) -0.003(7)
N10 0.053(7) 0.087(10) 0.056(7) 0.012(7) 0.007(6) 0.005(7)
N11 0.052(7) 0.083(10) 0.040(6) 0.001(6) 0.004(5) -0.001(7)
N12 0.063(8) 0.071(9) 0.042(6) -0.004(6) 0.008(5) -0.003(7)
C1 0.048(9) 0.101(15) 0.091(12) -0.022(11) 0.008(8) -0.014(9)
C2 0.068(11) 0.076(13) 0.062(9) -0.001(9) 0.015(8) 0.007(9)
C3 0.054(9) 0.083(12) 0.044(7) 0.005(7) 0.003(6) 0.005(8)
C4 0.064(10) 0.070(12) 0.057(9) 0.010(8) 0.011(7) 0.010(9)
C5 0.061(10) 0.081(14) 0.057(9) 0.002(8) 0.013(7) -0.002(9)
C6 0.092(13) 0.081(10) 0.048(8) 0.015(8) 0.028(8) 0.015(10)
C7 0.065(11) 0.090(14) 0.050(8) -0.002(8) 0.007(7) 0.009(9)
C8 0.118(15) 0.083(10) 0.038(7) 0.008(8) 0.005(8) 0.011(11)
C9 0.072(8) 0.091(9) 0.079(8) 0.014(7) 0.014(7) -0.004(7)
C10 0.054(9) 0.076(13) 0.065(9) 0.000(8) 0.014(7) 0.000(9)
C11 0.070(11) 0.064(12) 0.091(12) 0.017(10) 0.013(9) 0.002(9)
C12 0.084(12) 0.060(11) 0.074(10) -0.008(8) 0.035(9) -0.006(9)
C13 0.060(9) 0.058(11) 0.065(9) 0.003(8) 0.012(7) 0.000(8)
C14 0.065(10) 0.072(12) 0.070(10) 0.005(9) 0.008(8) 0.000(9)
C15 0.063(7) 0.062(8) 0.057(7) 0.008(6) 0.005(6) -0.006(6)
C16 0.049(8) 0.071(11) 0.060(9) 0.012(8) 0.004(7) 0.004(7)
C17 0.062(10) 0.080(12) 0.044(7) 0.000(7) 0.003(6) -0.017(8)
C18 0.063(10) 0.103(15) 0.053(8) -0.013(9) -0.001(7) -0.001(9)
C19 0.071(11) 0.087(13) 0.042(7) 0.003(8) 0.002(7) -0.004(9)
C20 0.054(9) 0.096(14) 0.056(9) 0.000(9) -0.004(7) 0.015(9)
C21 0.062(11) 0.096(15) 0.066(10) -0.016(9) 0.006(8) -0.001(9)
C22 0.068(10) 0.083(13) 0.047(8) 0.012(7) 0.013(7) 0.014(9)
C23 0.062(11) 0.112(16) 0.069(10) 0.012(10) 0.002(8) 0.015(10)
C24 0.058(10) 0.097(14) 0.053(8) 0.004(8) 0.009(7) 0.002(9)
C25 0.056(10) 0.098(15) 0.065(10) 0.011(9) 0.006(8) 0.010(9)
C27 0.056(7) 0.055(7) 0.056(6) 0.004(6) 0.006(5) 0.004(6)
C28 0.058(9) 0.048(10) 0.062(9) 0.005(7) 0.010(7) 0.002(7)
C29 0.060(10) 0.078(13) 0.063(9) -0.005(8) 0.015(7) -0.012(9)
C30 0.054(9) 0.131(17) 0.045(8) -0.005(9) 0.001(7) 0.012(10)
C31 0.048(9) 0.093(15) 0.089(12) -0.006(11) 0.015(8) 0.000(9)
C32 0.076(12) 0.057(12) 0.091(12) 0.003(9) 0.016(9) 0.016(9)
C33 0.075(12) 0.083(14) 0.092(12) -0.002(10) 0.019(10) 0.019(11)
C34 0.055(9) 0.088(14) 0.074(10) 0.014(9) 0.006(8) 0.007(9)
C35 0.057(10) 0.100(15) 0.052(8) 0.008(9) 0.012(7) -0.004(9)
C36 0.054(9) 0.112(16) 0.041(8) 0.013(8) 0.002(6) -0.008(9)
C37 0.064(10) 0.081(13) 0.046(8) -0.001(8) 0.013(7) 0.005(9)
C38 0.058(9) 0.107(15) 0.035(7) -0.012(8) 0.008(6) 0.000(9)
C39 0.052(9) 0.094(14) 0.038(7) -0.010(8) 0.006(6) 0.008(9)
C40 0.078(12) 0.079(13) 0.078(11) 0.017(9) 0.027(9) 0.007(10)
C41 0.067(11) 0.096(14) 0.060(9) -0.011(9) 0.009(7) 0.003(10)
C42 0.088(12) 0.061(12) 0.042(7) 0.004(7) 0.000(7) -0.007(9)
C43 0.068(10) 0.083(13) 0.062(9) 0.026(9) 0.014(8) 0.006(9)
C44 0.073(11) 0.100(15) 0.056(9) 0.007(9) 0.007(8) -0.006(10)
C45 0.059(9) 0.091(14) 0.055(9) -0.002(8) 0.005(7) 0.002(9)
C46 0.066(9) 0.083(12) 0.028(6) 0.003(7) 0.003(6) 0.008(9)
C47 0.065(7) 0.076(8) 0.059(7) 0.008(6) 0.011(6) -0.012(7)
C48 0.072(10) 0.069(12) 0.045(8) 0.003(8) 0.014(7) -0.005(9)
C53 0.057(9) 0.085(13) 0.058(9) -0.005(8) 0.015(7) 0.001(9)
C54 0.048(8) 0.095(14) 0.047(8) 0.009(8) 0.003(6) 0.008(9)
C55 0.056(8) 0.077(12) 0.033(6) 0.001(7) -0.001(6) 0.001(8)
C56 0.060(9) 0.075(12) 0.047(7) -0.002(7) 0.009(6) 0.013(8)
C57 0.059(9) 0.081(13) 0.055(8) 0.007(8) 0.020(7) 0.011(9)
C58 0.043(8) 0.085(12) 0.048(7) 0.008(7) 0.008(6) 0.000(8)
C59 0.065(10) 0.074(12) 0.046(8) 0.003(7) 0.006(7) 0.002(8)
C60 0.055(6) 0.072(7) 0.043(5) -0.002(5) 0.008(5) 0.009(6)
C49 0.061(6) 0.074(7) 0.050(6) -0.005(6) 0.010(5) 0.003(6)
C50 0.065(7) 0.076(8) 0.052(6) -0.004(6) 0.008(5) 0.014(6)
C51 0.065(7) 0.078(8) 0.049(6) -0.007(6) 0.008(5) 0.009(6)
C52 0.056(6) 0.073(7) 0.046(5) -0.009(5) 0.009(5) 0.001(6)
C61 0.051(6) 0.072(7) 0.043(5) -0.004(5) 0.008(5) 0.003(6)
C62 0.068(10) 0.078(12) 0.048(8) -0.002(7) 0.010(7) -0.003(9)
C63 0.056(9) 0.111(15) 0.047(8) 0.010(8) -0.004(7) -0.009(9)
C64 0.071(8) 0.093(9) 0.063(7) -0.002(7) 0.012(6) 0.001(7)
C65 0.062(10) 0.095(14) 0.051(8) 0.022(8) 0.008(7) 0.012(9)
C66 0.075(11) 0.093(13) 0.040(7) 0.016(8) 0.015(7) 0.013(10)
C67 0.065(11) 0.124(17) 0.059(10) -0.035(10) 0.017(8) -0.016(11)
C68 0.066(10) 0.079(13) 0.071(10) -0.010(9) 0.009(8) -0.004(9)
C69 0.072(10) 0.073(12) 0.055(8) -0.017(8) 0.017(7) -0.002(9)
C70 0.055(7) 0.066(8) 0.053(6) -0.002(6) 0.005(5) -0.001(6)
C71 0.073(11) 0.085(13) 0.044(8) -0.008(8) 0.005(7) 0.007(9)
C72 0.049(9) 0.085(13) 0.055(8) 0.003(8) 0.012(7) -0.001(9)
C73 0.051(6) 0.061(8) 0.044(6) -0.009(5) 0.004(5) -0.001(6)
C74 0.057(9) 0.054(10) 0.054(8) -0.001(7) 0.000(6) -0.008(7)
C75 0.060(9) 0.066(11) 0.050(8) 0.000(7) 0.009(7) -0.014(8)
C76 0.065(10) 0.080(12) 0.048(8) -0.011(8) 0.006(7) -0.002(9)
C77 0.050(8) 0.075(12) 0.041(7) -0.006(7) 0.003(6) -0.007(8)
C78 0.064(7) 0.068(8) 0.054(6) 0.000(6) 0.005(6) -0.011(7)
C79 0.051(8) 0.066(11) 0.037(6) -0.005(6) 0.007(6) 0.000(7)
C80 0.052(9) 0.101(14) 0.043(7) -0.005(8) -0.003(6) -0.010(8)
C81 0.061(9) 0.077(12) 0.042(7) -0.004(7) 0.010(6) -0.010(8)
C82 0.061(9) 0.071(12) 0.045(7) 0.003(7) 0.012(6) 0.010(8)
C83 0.058(9) 0.062(11) 0.057(8) -0.010(8) 0.003(7) 0.012(8)
C84 0.047(6) 0.054(7) 0.051(6) 0.005(5) 0.007(5) 0.002(6)
C85 0.052(7) 0.059(8) 0.047(6) -0.002(6) 0.012(5) -0.002(6)
C86 0.062(9) 0.102(14) 0.036(7) 0.001(8) 0.010(6) -0.004(9)
C87 0.060(9) 0.106(15) 0.051(8) -0.008(9) 0.007(7) -0.013(9)
C88 0.065(11) 0.112(15) 0.041(8) -0.006(8) 0.004(7) -0.008(10)
C89 0.057(10) 0.100(14) 0.050(8) -0.013(8) 0.010(7) -0.009(9)
C90 0.057(7) 0.066(8) 0.051(6) -0.010(6) 0.007(5) -0.003(6)
C0AA 0.043(8) 0.085(12) 0.055(8) 0.010(8) 0.008(6) 0.005(8)
Br2A 0.76(4) 0.139(8) 0.199(9) 0.014(7) 0.201(15) 0.010(13)
Br3A 0.131(10) 0.175(13) 0.147(10) -0.007(9) 0.019(8) 0.003(9)

loop_
_atom_type_symbol
_atom_type_description
_atom_type_scat_dispersion_real
_atom_type_scat_dispersion_imag
_atom_type_scat_source
C C 0.0148 0.0070 'International Tables Vol C Tables 4.2.6.8 and 6.1.1.4'
H H 0.0000 0.0000 'International Tables Vol C Tables 4.2.6.8 and 6.1.1.4'
Br Br -0.9338 1.0006 'International Tables Vol C Tables 4.2.6.8 and 6.1.1.4'
I I 0.0969 5.4976 'International Tables Vol C Tables 4.2.6.8 and 6.1.1.4'
N N 0.0253 0.0136 'International Tables Vol C Tables 4.2.6.8 and 6.1.1.4'
O O 0.0389 0.0241 'International Tables Vol C Tables 4.2.6.8 and 6.1.1.4'

loop_
_geom_angle_atom_site_label_1
_geom_angle_atom_site_label_2
_geom_angle_atom_site_label_3
_geom_angle
_geom_angle_site_symmetry_1
_geom_angle_site_symmetry_3
_geom_angle_publ_flag
C10 N1 C1 120.7(13) . . ?
C10 N1 C14 120.8(15) . . ?
C14 N1 C1 118.1(14) . . ?
C67 N2 C8 119.7(14) . . ?
C67 N2 C71 121.7(14) . . ?
C71 N2 C8 118.5(14) . . ?
C65 N3 C9 121.5(13) . . ?
C66 N3 C9 117.5(13) . . ?
C66 N3 C65 121.0(14) . . ?
C30 N4 C34 117.3(15) . . ?
C31 N4 C30 120.9(16) . . ?
C31 N4 C34 121.8(13) . . ?
C43 N5 C42 119.8(12) . . ?
C43 N5 C47 121.4(14) . . ?
C47 N5 C42 118.8(14) . . ?
C89 N6 C41 121.7(12) . . ?
C89 N6 C90 120.5(14) . . ?
C90 N6 C41 117.6(12) . . ?
C21 N7 C20 126.5(13) . . ?
C29 N7 C20 116.9(12) . . ?
C29 N7 C21 116.6(14) . . ?
C48 N8 C46 118.0(13) . . ?
C48 N8 C59 125.1(12) . . ?
C59 N8 C46 116.9(12) . . ?
C77 N9 C78 125.3(12) . . ?
C77 N9 C86 117.4(12) . . ?
C86 N9 C78 116.6(13) . . ?
C15 N10 C13 116.5(12) . . ?
C15 N10 C25 126.1(13) . . ?
C25 N10 C13 117.3(12) . . ?
C53 N11 C62 116.5(12) . . ?
C54 N11 C53 126.1(13) . . ?
C54 N11 C62 117.1(13) . . ?
C72 N12 C70 119.6(13) . . ?
C72 N12 C83 126.8(12) . . ?
C83 N12 C70 113.1(12) . . ?
N1 C1 H1A 108.9 . . ?
N1 C1 H1B 108.9 . . ?
N1 C1 C2 113.3(14) . . ?
H1A C1 H1B 107.7 . . ?
C2 C1 H1A 108.9 . . ?
C2 C1 H1B 108.9 . . ?
C3 C2 C1 125.3(17) . . ?
C3 C2 C7 120.1(16) . . ?
C7 C2 C1 114.6(16) . . ?
C2 C3 H3 119.0 . . ?
C4 C3 C2 122.1(17) . . ?
C4 C3 H3 119.0 . . ?
C3 C4 C5 118.9(15) . . ?
C3 C4 C9 120.5(17) . . ?
C5 C4 C9 120.6(16) . . ?
C4 C5 H5 119.2 . . ?
C4 C5 C6 121.7(16) . . ?
C6 C5 H5 119.2 . . ?
C5 C6 C7 117.8(17) . . ?
C5 C6 C8 119.9(18) . . ?
C7 C6 C8 122.3(17) . . ?
C2 C7 C6 119.5(16) . . ?
C2 C7 H7 120.3 . . ?
C6 C7 H7 120.3 . . ?
N2 C8 H8A 109.0 . . ?
N2 C8 H8B 109.0 . . ?
C6 C8 N2 112.9(14) . . ?
C6 C8 H8A 109.0 . . ?
C6 C8 H8B 109.0 . . ?
H8A C8 H8B 107.8 . . ?
N3 C9 H9A 109.2 . . ?
N3 C9 H9B 109.2 . . ?
C4 C9 N3 112.2(15) . . ?
C4 C9 H9A 109.2 . . ?
C4 C9 H9B 109.2 . . ?
H9A C9 H9B 107.9 . . ?
N1 C10 H10 118.8 . . ?
N1 C10 C11 122.3(15) . . ?
C11 C10 H10 118.8 . . ?
C10 C11 H11 120.5 . . ?
C10 C11 C12 119.0(17) . . ?
C12 C11 H11 120.5 . . ?
C11 C12 H12 121.7 . . ?
C13 C12 C11 116.7(16) . . ?
C13 C12 H12 121.7 . . ?
C12 C13 N10 121.0(15) . . ?
C14 C13 N10 116.4(15) . . ?
C14 C13 C12 122.6(15) . . ?
N1 C14 H14 120.9 . . ?
C13 C14 N1 118.1(16) . . ?
C13 C14 H14 120.9 . . ?
O1 C15 N10 121.3(14) . . ?
O1 C15 C16 123.4(14) . . ?
N10 C15 C16 115.3(13) . . ?
C17 C16 C15 118.6(13) . . ?
C17 C16 C27 122.7(14) . . ?
C27 C16 C15 118.7(13) . . ?
C16 C17 H17 120.3 . . ?
C16 C17 C18 119.4(14) . . ?
C18 C17 H17 120.3 . . ?
C17 C18 H18 118.6 . . ?
C17 C18 C19 122.9(14) . . ?
C19 C18 H18 118.6 . . ?
C18 C19 C20 122.2(13) . . ?
C18 C19 C28 117.4(14) . . ?
C28 C19 C20 120.3(14) . . ?
O3 C20 N7 121.3(15) . . ?
O3 C20 C19 122.2(14) . . ?
N7 C20 C19 116.5(13) . . ?
O4 C21 N7 121.5(15) . . ?
O4 C21 C22 123.0(15) . . ?
N7 C21 C22 115.5(14) . . ?
C23 C22 C21 119.6(15) . . ?
C23 C22 C28 121.5(14) . . ?
C28 C22 C21 118.7(13) . . ?
C22 C23 H23 119.9 . . ?
C22 C23 C24 120.2(16) . . ?
C24 C23 H23 119.9 . . ?
C23 C24 H24 120.0 . . ?
C0AA C24 C23 119.9(14) . . ?
C0AA C24 H24 120.0 . . ?
O2 C25 N10 118.4(14) . . ?
O2 C25 C0AA 126.2(15) . . ?
N10 C25 C0AA 115.4(13) . . ?
C16 C27 C28 117.2(13) . . ?
C0AA C27 C16 123.7(14) . . ?
C0AA C27 C28 118.9(13) . . ?
C19 C28 C22 122.3(14) . . ?
C19 C28 C27 120.4(14) . . ?
C22 C28 C27 117.3(13) . . ?
N7 C29 C30 115.5(15) . . ?
C33 C29 N7 121.7(16) . . ?
C33 C29 C30 122.8(15) . . ?
N4 C30 C29 116.4(16) . . ?
N4 C30 H30 121.8 . . ?
C29 C30 H30 121.8 . . ?
N4 C31 H31 119.0 . . ?
C32 C31 N4 122.1(16) . . ?
C32 C31 H31 119.0 . . ?
C31 C32 H32 119.4 . . ?
C31 C32 C33 121.1(17) . . ?
C33 C32 H32 119.4 . . ?
C29 C33 C32 116.3(17) . . ?
C29 C33 H33 121.8 . . ?
C32 C33 H33 121.8 . . ?
N4 C34 H34A 109.7 . . ?
N4 C34 H34B 109.7 . . ?
H34A C34 H34B 108.2 . . ?
C35 C34 N4 109.7(14) . . ?
C35 C34 H34A 109.7 . . ?
C35 C34 H34B 109.7 . . ?
C36 C35 C34 114.8(15) . . ?
C40 C35 C34 124.2(18) . . ?
C40 C35 C36 120.8(15) . . ?
C35 C36 H36 121.0 . . ?
C37 C36 C35 118.0(16) . . ?
C37 C36 H36 121.0 . . ?
C38 C37 C36 119.3(17) . . ?
C38 C37 C42 121.1(16) . . ?
C42 C37 C36 119.6(16) . . ?
C37 C38 H38 118.5 . . ?
C37 C38 C39 123.1(15) . . ?
C39 C38 H38 118.5 . . ?
C38 C39 C41 123.4(14) . . ?
C40 C39 C38 119.6(16) . . ?
C40 C39 C41 116.9(17) . . ?
C35 C40 H40 120.5 . . ?
C39 C40 C35 119.1(17) . . ?
C39 C40 H40 120.5 . . ?
N6 C41 C39 110.3(14) . . ?
N6 C41 H41A 109.6 . . ?
N6 C41 H41B 109.6 . . ?
C39 C41 H41A 109.6 . . ?
C39 C41 H41B 109.6 . . ?
H41A C41 H41B 108.1 . . ?
N5 C42 H42A 109.4 . . ?
N5 C42 H42B 109.4 . . ?
C37 C42 N5 111.1(13) . . ?
C37 C42 H42A 109.4 . . ?
C37 C42 H42B 109.4 . . ?
H42A C42 H42B 108.0 . . ?
N5 C43 H43 119.8 . . ?
N5 C43 C44 120.3(14) . . ?
C44 C43 H43 119.8 . . ?
C43 C44 H44 120.6 . . ?
C45 C44 C43 118.9(17) . . ?
C45 C44 H44 120.6 . . ?
C44 C45 H45 120.0 . . ?
C44 C45 C46 120.0(15) . . ?
C46 C45 H45 120.0 . . ?
C45 C46 N8 123.4(13) . . ?
C45 C46 C47 119.6(13) . . ?
C47 C46 N8 116.8(15) . . ?
N5 C47 C46 119.6(15) . . ?
N5 C47 H47 120.2 . . ?
C46 C47 H47 120.2 . . ?
O6 C48 N8 119.6(13) . . ?
O6 C48 C49 122.4(13) . . ?
N8 C48 C49 118.0(14) . . ?
O8 C53 N11 119.3(14) . . ?
O8 C53 C52 125.1(16) . . ?
N11 C53 C52 115.5(12) . . ?
O7 C54 N11 120.4(14) . . ?
O7 C54 C55 123.0(14) . . ?
N11 C54 C55 116.6(15) . . ?
C56 C55 C54 119.8(15) . . ?
C56 C55 C61 120.4(12) . . ?
C61 C55 C54 119.6(12) . . ?
C55 C56 H56 119.4 . . ?
C57 C56 C55 121.2(15) . . ?
C57 C56 H56 119.4 . . ?
C56 C57 H57 120.0 . . ?
C56 C57 C58 119.9(14) . . ?
C58 C57 H57 120.0 . . ?
C57 C58 C59 120.2(14) . . ?
C57 C58 C60 119.4(12) . . ?
C60 C58 C59 120.4(14) . . ?
O5 C59 N8 120.4(13) . . ?
O5 C59 C58 123.3(15) . . ?
N8 C59 C58 116.3(13) . . ?
C49 C60 C58 120.2(8) . . ?
C49 C60 C61 120.0 . . ?
C61 C60 C58 119.5(8) . . ?
C60 C49 C48 119.9(9) . . ?
C50 C49 C48 119.9(9) . . ?
C50 C49 C60 120.0 . . ?
C49 C50 H50 120.0 . . ?
C49 C50 C51 120.0 . . ?
C51 C50 H50 120.0 . . ?
C50 C51 H51 120.0 . . ?
C52 C51 C50 120.0 . . ?
C52 C51 H51 120.0 . . ?
C51 C52 C53 118.5(9) . . ?
C51 C52 C61 120.0 . . ?
C61 C52 C53 121.4(9) . . ?
C55 C61 C60 119.4(8) . . ?
C55 C61 C52 120.6(8) . . ?
C52 C61 C60 120.0 . . ?
C63 C62 N11 120.6(14) . . ?
C66 C62 N11 118.8(13) . . ?
C66 C62 C63 120.6(14) . . ?
C62 C63 H63 121.0 . . ?
C64 C63 C62 117.9(16) . . ?
C64 C63 H63 121.0 . . ?
C63 C64 H64 120.2 . . ?
C65 C64 C63 119.6(16) . . ?
C65 C64 H64 120.2 . . ?
N3 C65 H65 119.5 . . ?
C64 C65 N3 121.0(14) . . ?
C64 C65 H65 119.5 . . ?
N3 C66 C62 119.6(15) . . ?
N3 C66 H66 120.2 . . ?
C62 C66 H66 120.2 . . ?
N2 C67 H67 119.9 . . ?
N2 C67 C68 120.3(14) . . ?
C68 C67 H67 119.9 . . ?
C67 C68 H68 120.7 . . ?
C69 C68 C67 118.6(17) . . ?
C69 C68 H68 120.7 . . ?
C68 C69 H69 120.8 . . ?
C68 C69 C70 118.5(16) . . ?
C70 C69 H69 120.8 . . ?
C69 C70 N12 122.2(13) . . ?
C69 C70 C71 121.6(14) . . ?
C71 C70 N12 116.2(14) . . ?
N2 C71 C70 119.2(15) . . ?
N2 C71 H71 120.4 . . ?
C70 C71 H71 120.4 . . ?
O11 C72 N12 119.2(14) . . ?
O11 C72 C73 124.0(14) . . ?
N12 C72 C73 116.8(15) . . ?
C74 C73 C72 120.5(14) . . ?
C74 C73 C84 119.6(12) . . ?
C84 C73 C72 119.9(13) . . ?
C73 C74 H74 118.2 . . ?
C75 C74 C73 123.7(14) . . ?
C75 C74 H74 118.2 . . ?
C74 C75 H75 121.2 . . ?
C74 C75 C76 117.6(13) . . ?
C76 C75 H75 121.2 . . ?
C75 C76 C77 119.3(14) . . ?
C75 C76 C85 121.0(13) . . ?
C85 C76 C77 119.7(14) . . ?
O9 C77 N9 119.1(13) . . ?
O9 C77 C76 124.8(15) . . ?
N9 C77 C76 116.0(13) . . ?
O10 C78 N9 119.6(14) . . ?
O10 C78 C79 123.9(14) . . ?
N9 C78 C79 116.3(13) . . ?
C80 C79 C78 118.1(14) . . ?
C80 C79 C85 121.9(12) . . ?
C85 C79 C78 120.0(12) . . ?
C79 C80 H80 119.8 . . ?
C79 C80 C81 120.3(15) . . ?
C81 C80 H80 119.8 . . ?
C80 C81 H81 120.6 . . ?
C82 C81 C80 118.7(14) . . ?
C82 C81 H81 120.6 . . ?
C81 C82 C83 118.8(13) . . ?
C81 C82 C84 121.8(13) . . ?
C84 C82 C83 119.4(15) . . ?
O12 C83 N12 122.0(13) . . ?
O12 C83 C82 123.2(15) . . ?
N12 C83 C82 114.5(14) . . ?
C82 C84 C73 122.3(13) . . ?
C85 C84 C73 119.3(12) . . ?
C85 C84 C82 118.3(14) . . ?
C79 C85 C76 122.2(12) . . ?
C79 C85 C84 118.9(12) . . ?
C84 C85 C76 118.8(13) . . ?
C87 C86 N9 118.3(14) . . ?
C90 C86 N9 118.5(13) . . ?
C90 C86 C87 123.2(14) . . ?
C86 C87 H87 121.8 . . ?
C88 C87 C86 116.4(16) . . ?
C88 C87 H87 121.8 . . ?
C87 C88 H88 119.6 . . ?
C89 C88 C87 120.7(14) . . ?
C89 C88 H88 119.6 . . ?
N6 C89 C88 119.9(14) . . ?
N6 C89 H89 120.0 . . ?
C88 C89 H89 120.0 . . ?
N6 C90 H90 120.4 . . ?
C86 C90 N6 119.2(13) . . ?
C86 C90 H90 120.4 . . ?
C24 C0AA C25 117.2(13) . . ?
C24 C0AA C27 122.1(13) . . ?
C27 C0AA C25 120.8(13) . . ?

loop_
_geom_bond_atom_site_label_1
_geom_bond_atom_site_label_2
_geom_bond_distance
_geom_bond_site_symmetry_2
_geom_bond_publ_flag
I1 I0AA 2.737(2) . ?
I0AA I3 2.748(2) . ?
O1 C15 1.190(18) . ?
O2 C25 1.207(17) . ?
O3 C20 1.211(16) . ?
O4 C21 1.189(19) . ?
O5 C59 1.236(17) . ?
O6 C48 1.237(18) . ?
O7 C54 1.218(18) . ?
O8 C53 1.212(17) . ?
O9 C77 1.189(16) . ?
O10 C78 1.182(17) . ?
O11 C72 1.216(18) . ?
O12 C83 1.190(18) . ?
N1 C1 1.49(2) . ?
N1 C10 1.307(19) . ?
N1 C14 1.358(19) . ?
N2 C8 1.461(19) . ?
N2 C67 1.29(2) . ?
N2 C71 1.334(17) . ?
N3 C9 1.52(2) . ?
N3 C65 1.343(19) . ?
N3 C66 1.333(17) . ?
N4 C30 1.368(19) . ?
N4 C31 1.36(2) . ?
N4 C34 1.50(2) . ?
N5 C42 1.499(18) . ?
N5 C43 1.32(2) . ?
N5 C47 1.351(17) . ?
N6 C41 1.49(2) . ?
N6 C89 1.349(18) . ?
N6 C90 1.378(17) . ?
N7 C20 1.428(19) . ?
N7 C21 1.404(19) . ?
N7 C29 1.403(19) . ?
N8 C46 1.424(16) . ?
N8 C48 1.359(19) . ?
N8 C59 1.407(19) . ?
N9 C77 1.407(19) . ?
N9 C78 1.432(19) . ?
N9 C86 1.428(17) . ?
N10 C13 1.445(19) . ?
N10 C15 1.414(17) . ?
N10 C25 1.44(2) . ?
N11 C53 1.38(2) . ?
N11 C54 1.370(19) . ?
N11 C62 1.450(18) . ?
N12 C70 1.427(17) . ?
N12 C72 1.396(19) . ?
N12 C83 1.417(19) . ?
C1 H1A 0.9900 . ?
C1 H1B 0.9900 . ?
C1 C2 1.50(2) . ?
C2 C3 1.37(2) . ?
C2 C7 1.39(2) . ?
C3 H3 0.9500 . ?
C3 C4 1.36(2) . ?
C4 C5 1.38(2) . ?
C4 C9 1.46(2) . ?
C5 H5 0.9500 . ?
C5 C6 1.41(2) . ?
C6 C7 1.42(2) . ?
C6 C8 1.43(2) . ?
C7 H7 0.9500 . ?
C8 H8A 0.9900 . ?
C8 H8B 0.9900 . ?
C9 H9A 0.9900 . ?
C9 H9B 0.9900 . ?
C10 H10 0.9500 . ?
C10 C11 1.34(2) . ?
C11 H11 0.9500 . ?
C11 C12 1.41(2) . ?
C12 H12 0.9500 . ?
C12 C13 1.36(2) . ?
C13 C14 1.35(2) . ?
C14 H14 0.9500 . ?
C15 C16 1.50(2) . ?
C16 C17 1.345(18) . ?
C16 C27 1.41(2) . ?
C17 H17 0.9500 . ?
C17 C18 1.37(2) . ?
C18 H18 0.9500 . ?
C18 C19 1.39(2) . ?
C19 C20 1.43(2) . ?
C19 C28 1.423(19) . ?
C21 C22 1.51(2) . ?
C22 C23 1.37(2) . ?
C22 C28 1.42(2) . ?
C23 H23 0.9500 . ?
C23 C24 1.38(2) . ?
C24 H24 0.9500 . ?
C24 C0AA 1.37(2) . ?
C25 C0AA 1.46(2) . ?
C27 C28 1.42(2) . ?
C27 C0AA 1.382(18) . ?
C29 C30 1.43(2) . ?
C29 C33 1.38(2) . ?
C30 H30 0.9500 . ?
C31 H31 0.9500 . ?
C31 C32 1.35(2) . ?
C32 H32 0.9500 . ?
C32 C33 1.40(2) . ?
C33 H33 0.9500 . ?
C34 H34A 0.9900 . ?
C34 H34B 0.9900 . ?
C34 C35 1.49(2) . ?
C35 C36 1.46(2) . ?
C35 C40 1.45(2) . ?
C36 H36 0.9500 . ?
C36 C37 1.43(2) . ?
C37 C38 1.39(2) . ?
C37 C42 1.40(2) . ?
C38 H38 0.9500 . ?
C38 C39 1.43(2) . ?
C39 C40 1.38(2) . ?
C39 C41 1.49(2) . ?
C40 H40 0.9500 . ?
C41 H41A 0.9900 . ?
C41 H41B 0.9900 . ?
C42 H42A 0.9900 . ?
C42 H42B 0.9900 . ?
C43 H43 0.9500 . ?
C43 C44 1.40(2) . ?
C44 H44 0.9500 . ?
C44 C45 1.36(2) . ?
C45 H45 0.9500 . ?
C45 C46 1.38(2) . ?
C46 C47 1.38(2) . ?
C47 H47 0.9500 . ?
C48 C49 1.471(15) . ?
C53 C52 1.454(16) . ?
C54 C55 1.476(19) . ?
C55 C56 1.378(19) . ?
C55 C61 1.386(16) . ?
C56 H56 0.9500 . ?
C56 C57 1.369(19) . ?
C57 H57 0.9500 . ?
C57 C58 1.38(2) . ?
C58 C59 1.458(19) . ?
C58 C60 1.425(16) . ?
C60 C49 1.3900 . ?
C60 C61 1.3900 . ?
C49 C50 1.3900 . ?
C50 H50 0.9500 . ?
C50 C51 1.3900 . ?
C51 H51 0.9500 . ?
C51 C52 1.3900 . ?
C52 C61 1.3900 . ?
C62 C63 1.39(2) . ?
C62 C66 1.35(2) . ?
C63 H63 0.9500 . ?
C63 C64 1.38(2) . ?
C64 H64 0.9500 . ?
C64 C65 1.34(2) . ?
C65 H65 0.9500 . ?
C66 H66 0.9500 . ?
C67 H67 0.9500 . ?
C67 C68 1.47(2) . ?
C68 H68 0.9500 . ?
C68 C69 1.325(19) . ?
C69 H69 0.9500 . ?
C69 C70 1.38(2) . ?
C70 C71 1.38(2) . ?
C71 H71 0.9500 . ?
C72 C73 1.462(19) . ?
C73 C74 1.370(19) . ?
C73 C84 1.422(19) . ?
C74 H74 0.9500 . ?
C74 C75 1.364(18) . ?
C75 H75 0.9500 . ?
C75 C76 1.41(2) . ?
C76 C77 1.489(19) . ?
C76 C85 1.43(2) . ?
C78 C79 1.479(19) . ?
C79 C80 1.34(2) . ?
C79 C85 1.395(19) . ?
C80 H80 0.9500 . ?
C80 C81 1.399(18) . ?
C81 H81 0.9500 . ?
C81 C82 1.37(2) . ?
C82 C83 1.521(19) . ?
C82 C84 1.401(19) . ?
C84 C85 1.397(18) . ?
C86 C87 1.39(2) . ?
C86 C90 1.33(2) . ?
C87 H87 0.9500 . ?
C87 C88 1.39(2) . ?
C88 H88 0.9500 . ?
C88 C89 1.38(2) . ?
C89 H89 0.9500 . ?
C90 H90 0.9500 . ?

loop_
_smtbx_masks_void_nr
_smtbx_masks_void_average_x
_smtbx_masks_void_average_y
_smtbx_masks_void_average_z
_smtbx_masks_void_volume
_smtbx_masks_void_count_electrons
_smtbx_masks_void_content
1 -0.031 -0.072 0.082 43.9 23.3 ?
2 0.031 0.072 0.918 43.9 23.0 ?
3 -0.257 0.050 0.584 69.5 24.9 ?
4 0.243 0.450 0.084 69.5 24.9 ?
5 -0.243 0.550 0.916 69.5 24.0 ?
6 0.257 0.950 0.416 69.5 24.0 ?
7 0.469 0.572 0.582 43.9 23.3 ?
8 0.531 0.428 0.418 43.9 22.9 ?
